data_4068317
loop_
_publ_author_name
'Macgregor, Mairi J.'
'Hogarth, Graeme'
'Thompson, Amber L.'
'Wilton-Ely, James D. E. T.'

_publ_section_title
;
 Multimetallic Arrays: Symmetrical and Unsymmetrical Bi-, Tri-, and
 Tetrametallic Organometallic Complexes of Ruthenium(II) and Osmium(II)
;
_journal_issue 1
_journal_name_full Organometallics
_journal_page_first 197
_journal_paper_doi 10.1021/om800686f
_journal_volume 28
_journal_year 2009
_chemical_formula_moiety
; 
C58 H51 Cl N2 O P2 Ru S2, 0.25(C2 H6 O), 
0.25(C2 H6 O), 0.25(C2 H6 O), 0.25(C2 H6 O), 0.25(C2 H6 O) 
;
_chemical_formula_sum 'C60.5 H58.5 Cl N2 O2.25 P2 Ru S2'
_chemical_formula_weight 1112.17
_chemical_melting_point ?
_space_group_IT_number 14
_symmetry_cell_setting monoclinic
_symmetry_space_group_name_Hall '-P 2ybc'
_symmetry_space_group_name_H-M 'P 1 21/c 1'
_atom_sites_solution_hydrogens geom
_atom_sites_solution_primary direct
_atom_sites_solution_secondary difmap
_cell_angle_alpha 90.00
_cell_angle_beta 105.006(2)
_cell_angle_gamma 90.00
_cell_formula_units_Z 4
_cell_length_a 21.2542(6)
_cell_length_b 16.2199(5)
_cell_length_c 18.9949(6)
_cell_measurement_reflns_used 127063
_cell_measurement_temperature 150(2)
_cell_measurement_theta_max 27.485
_cell_measurement_theta_min 5.097
_cell_volume 6325.0(3)
_computing_cell_refinement 'HKL Scalepack (Otwinowski & Minor 1997)'
_computing_data_collection 'Collect (Nonius BV, 1997-2000)'
_computing_data_reduction 'HKL Denzo and Scalepack (Otwinowski & Minor 1997)'
_computing_molecular_graphics 'Bruker SHELXTL'
_computing_publication_material 'Bruker SHELXTL'
_computing_structure_refinement 'SHELXL-97 (Sheldrick, 1997)'
_computing_structure_solution 'SHELXS-97 (Sheldrick, 1997)'
_diffrn_ambient_temperature 150(2)
_diffrn_detector_area_resol_mean 9
_diffrn_measured_fraction_theta_full 0.970
_diffrn_measured_fraction_theta_max 0.938
_diffrn_measurement_device_type KappaCCD
_diffrn_measurement_method CCD
_diffrn_radiation_monochromator graphite
_diffrn_radiation_source 'fine-focus sealed tube'
_diffrn_radiation_type MoK\a
_diffrn_radiation_wavelength 0.71073
_diffrn_reflns_av_R_equivalents 0.0817
_diffrn_reflns_av_sigmaI/netI 0.0895
_diffrn_reflns_limit_h_max 27
_diffrn_reflns_limit_h_min -27
_diffrn_reflns_limit_k_max 20
_diffrn_reflns_limit_k_min -21
_diffrn_reflns_limit_l_max 24
_diffrn_reflns_limit_l_min -24
_diffrn_reflns_number 40498
_diffrn_reflns_theta_full 25.00
_diffrn_reflns_theta_max 27.46
_diffrn_reflns_theta_min 5.10
_exptl_absorpt_coefficient_mu 0.446
_exptl_absorpt_correction_T_max 0.993
_exptl_absorpt_correction_T_min 0.941
_exptl_absorpt_correction_type multi-scan
_exptl_absorpt_process_details
; 
Multi-scan from symmetry-related measurements using 
Sortav (Blessing 1995). 
;
_exptl_crystal_colour clear_pale_yellow
_exptl_crystal_density_diffrn 1.168
_exptl_crystal_density_meas ?
_exptl_crystal_density_method 'not measured'
_exptl_crystal_description plate
_exptl_crystal_F_000 2306
_exptl_crystal_size_max 0.22
_exptl_crystal_size_mid 0.17
_exptl_crystal_size_min 0.02
_refine_diff_density_max 1.373
_refine_diff_density_min -0.822
_refine_diff_density_rms 0.111
_refine_ls_extinction_method none
_refine_ls_goodness_of_fit_ref 1.060
_refine_ls_hydrogen_treatment constr
_refine_ls_matrix_type full
_refine_ls_number_parameters 698
_refine_ls_number_reflns 13562
_refine_ls_number_restraints 20
_refine_ls_restrained_S_all 1.062
_refine_ls_R_factor_all 0.1196
_refine_ls_R_factor_gt 0.0698
_refine_ls_shift/su_max 0.001
_refine_ls_shift/su_mean 0.000
_refine_ls_structure_factor_coef Fsqd
_refine_ls_weighting_details 'calc w=1/[\s^2^(Fo^2^)+(0.0846P)^2^+15.6341P] where P=(Fo^2^+2Fc^2^)/3'
_refine_ls_weighting_scheme calc
_refine_ls_wR_factor_gt 0.1697
_refine_ls_wR_factor_ref 0.1974
_reflns_number_gt 8980
_reflns_number_total 13562
_reflns_threshold_expression >2sigma(I)
_cod_data_source_file om800686f_si_001.cif
_cod_data_source_block 1
_cod_depositor_comments
;
The following automatic conversions were performed:

'_chemical_melting_point' value 'not measured' was changed to '?' -
the value is undefined or not given.

'_symmetry_cell_setting' value
'Monoclinic' changed to 'monoclinic' according to
/home/saulius/struct/CIF-dictionaries/cif_core.dic dictionary named
'cif_core.dic' version 2.4.2 from 2011-04-26.

Automatic conversion script
Id: cif_fix_values 1715 2011-07-08 13:25:40Z adriana 

The following automatic conversions were performed:

'_exptl_crystal_density_meas' value 'not measured' was changed to '?'
- the value is perceived as not measured.

Automatic conversion script
Id: cif_fix_values 3008 2015-01-20 13:52:24Z robertas 
;
_cod_original_sg_symbol_H-M P2(1)/c
_cod_original_formula_sum 'C60.50 H58.50 Cl N2 O2.25 P2 Ru S2'
_cod_database_code 4068317

loop_
_symmetry_equiv_pos_as_xyz
'x, y, z'
'-x, y+1/2, -z+1/2'
'-x, -y, -z'
'x, -y-1/2, z-1/2'

loop_
_atom_site_label
_atom_site_type_symbol
_atom_site_fract_x
_atom_site_fract_y
_atom_site_fract_z
_atom_site_U_iso_or_equiv
_atom_site_adp_type
_atom_site_occupancy
_atom_site_symmetry_multiplicity
_atom_site_calc_flag
_atom_site_refinement_flags
_atom_site_disorder_assembly
_atom_site_disorder_group
Ru1 Ru 0.670429(19) 0.95917(2) 0.147596(19) 0.02543(13) Uani 1 1 d . . .
O1 O 0.57060(17) 0.9830(2) 0.00537(19) 0.0363(8) Uani 1 1 d . . .
S1 S 0.77436(6) 0.91707(9) 0.11836(7) 0.0337(3) Uani 1 1 d . . .
S2 S 0.75659(7) 0.94000(8) 0.26152(7) 0.0356(3) Uani 1 1 d . . .
N1 N 0.8732(2) 0.9050(4) 0.2398(3) 0.0520(13) Uani 1 1 d . . .
N2 N 0.9665(3) 0.7851(4) 0.3021(3) 0.0679(17) Uani 1 1 d . . .
H2A H 1.0052 0.8137 0.3137 0.081 Uiso 1 1 calc R . .
H2B H 0.9756 0.7311 0.3160 0.081 Uiso 1 1 calc R . .
C1 C 0.6103(2) 0.9735(3) 0.0600(3) 0.0282(10) Uani 1 1 d . . .
C2 C 0.8089(3) 0.9183(3) 0.2101(3) 0.0366(12) Uani 1 1 d . . .
C3 C 0.9022(3) 0.9056(5) 0.3194(4) 0.0616(19) Uani 1 1 d . . .
H3A H 0.8700 0.9264 0.3445 0.074 Uiso 1 1 calc R . .
H3B H 0.9405 0.9427 0.3313 0.074 Uiso 1 1 calc R . .
C4 C 0.9224(4) 0.8205(5) 0.3446(4) 0.069(2) Uani 1 1 d . . .
H4A H 0.8833 0.7852 0.3382 0.083 Uiso 1 1 calc R . .
H4B H 0.9453 0.8215 0.3971 0.083 Uiso 1 1 calc R . .
C5 C 0.9176(3) 0.8764(4) 0.1983(4) 0.0538(16) Uani 1 1 d . . .
H5A H 0.9563 0.9128 0.2075 0.065 Uiso 1 1 calc R . .
H5B H 0.8957 0.8780 0.1455 0.065 Uiso 1 1 calc R . .
C6 C 0.9386(3) 0.7881(5) 0.2214(4) 0.0589(18) Uani 1 1 d . . .
H6A H 0.9005 0.7507 0.2073 0.071 Uiso 1 1 calc R . .
H6B H 0.9715 0.7695 0.1964 0.071 Uiso 1 1 calc R . .
C11 C 0.5354(3) 0.9930(3) 0.1784(3) 0.0324(11) Uani 1 1 d . . .
H11A H 0.5203 0.9848 0.1273 0.039 Uiso 1 1 calc R . .
C12 C 0.6008(2) 0.9890(3) 0.2049(3) 0.0286(10) Uani 1 1 d . . .
C13 C 0.6288(2) 1.0052(3) 0.2798(3) 0.0302(11) Uani 1 1 d . . .
C14 C 0.6550(3) 1.0196(3) 0.3434(3) 0.0341(12) Uani 1 1 d . . .
C15 C 0.6748(3) 1.0356(3) 0.4206(3) 0.0380(12) Uani 1 1 d . . .
C16 C 0.6323(3) 1.0752(4) 0.4536(3) 0.0458(14) Uani 1 1 d . . .
H16A H 0.5920 1.0959 0.4249 0.055 Uiso 1 1 calc R . .
C17 C 0.6488(4) 1.0845(4) 0.5288(3) 0.060(2) Uani 1 1 d . . .
H17A H 0.6191 1.1107 0.5513 0.072 Uiso 1 1 calc R . .
C18 C 0.7065(4) 1.0568(5) 0.5705(3) 0.066(2) Uani 1 1 d . . .
H18A H 0.7168 1.0630 0.6219 0.080 Uiso 1 1 calc R . .
C19 C 0.7503(4) 1.0197(5) 0.5384(4) 0.067(2) Uani 1 1 d . . .
H19A H 0.7914 1.0020 0.5677 0.081 Uiso 1 1 calc R . .
C20 C 0.7348(3) 1.0079(5) 0.4629(3) 0.0528(16) Uani 1 1 d . . .
H20A H 0.7647 0.9815 0.4408 0.063 Uiso 1 1 calc R . .
C21 C 0.4831(3) 1.0081(3) 0.2161(3) 0.0331(11) Uani 1 1 d . . .
C22 C 0.4211(3) 1.0299(3) 0.1730(3) 0.0395(13) Uani 1 1 d . . .
H22A H 0.4143 1.0339 0.1216 0.047 Uiso 1 1 calc R . .
C23 C 0.3697(3) 1.0457(4) 0.2032(3) 0.0407(13) Uani 1 1 d . . .
H23A H 0.3284 1.0604 0.1726 0.049 Uiso 1 1 calc R . .
C24 C 0.3781(3) 1.0402(3) 0.2777(3) 0.0411(13) Uani 1 1 d . . .
H24A H 0.3432 1.0520 0.2988 0.049 Uiso 1 1 calc R . .
C25 C 0.4383(3) 1.0173(3) 0.3208(3) 0.0416(13) Uani 1 1 d . . .
H25A H 0.4444 1.0121 0.3719 0.050 Uiso 1 1 calc R . .
C26 C 0.4897(3) 1.0017(3) 0.2909(3) 0.0342(12) Uani 1 1 d . . .
H26A H 0.5307 0.9863 0.3221 0.041 Uiso 1 1 calc R . .
P1 P 0.70259(6) 1.09856(8) 0.14335(7) 0.0284(3) Uani 1 1 d . . .
C111 C 0.6442(3) 1.1794(3) 0.1510(3) 0.0302(11) Uani 1 1 d . . .
C112 C 0.5809(3) 1.1704(3) 0.1068(3) 0.0342(12) Uani 1 1 d . . .
H11B H 0.5689 1.1216 0.0790 0.041 Uiso 1 1 calc R . .
C113 C 0.5355(3) 1.2329(3) 0.1038(3) 0.0393(13) Uani 1 1 d . . .
H11C H 0.4929 1.2277 0.0723 0.047 Uiso 1 1 calc R . .
C114 C 0.5521(3) 1.3023(3) 0.1464(3) 0.0378(12) Uani 1 1 d . . .
H11D H 0.5205 1.3441 0.1451 0.045 Uiso 1 1 calc R . .
C115 C 0.6140(3) 1.3119(3) 0.1908(3) 0.0382(13) Uani 1 1 d . . .
H11E H 0.6250 1.3599 0.2199 0.046 Uiso 1 1 calc R . .
C116 C 0.6606(3) 1.2503(3) 0.1929(3) 0.0351(12) Uani 1 1 d . . .
H11F H 0.7035 1.2570 0.2230 0.042 Uiso 1 1 calc R . .
C121 C 0.7769(3) 1.1255(3) 0.2113(3) 0.0340(11) Uani 1 1 d . . .
C122 C 0.7767(3) 1.1372(3) 0.2845(3) 0.0402(13) Uani 1 1 d . . .
H12A H 0.7365 1.1374 0.2975 0.048 Uiso 1 1 calc R . .
C123 C 0.8340(3) 1.1483(4) 0.3377(3) 0.0519(16) Uani 1 1 d . . .
H12B H 0.8330 1.1566 0.3869 0.062 Uiso 1 1 calc R . .
C124 C 0.8931(3) 1.1473(5) 0.3195(4) 0.0622(19) Uani 1 1 d . . .
H12C H 0.9324 1.1561 0.3561 0.075 Uiso 1 1 calc R . .
C125 C 0.8948(3) 1.1336(5) 0.2482(4) 0.0610(18) Uani 1 1 d . . .
H12D H 0.9356 1.1307 0.2364 0.073 Uiso 1 1 calc R . .
C126 C 0.8375(3) 1.1240(4) 0.1938(4) 0.0473(14) Uani 1 1 d . . .
H12E H 0.8391 1.1165 0.1447 0.057 Uiso 1 1 calc R . .
C131 C 0.7188(2) 1.1322(3) 0.0573(3) 0.0324(11) Uani 1 1 d . . .
C132 C 0.7315(3) 1.2156(4) 0.0477(3) 0.0448(14) Uani 1 1 d . . .
H13A H 0.7338 1.2534 0.0865 0.054 Uiso 1 1 calc R . .
C133 C 0.7407(3) 1.2436(4) -0.0184(4) 0.0519(16) Uani 1 1 d . . .
H13B H 0.7490 1.3004 -0.0243 0.062 Uiso 1 1 calc R . .
C134 C 0.7381(3) 1.1901(4) -0.0744(3) 0.0487(15) Uani 1 1 d . . .
H13C H 0.7449 1.2093 -0.1191 0.058 Uiso 1 1 calc R . .
C135 C 0.7254(3) 1.1069(4) -0.0657(3) 0.0439(14) Uani 1 1 d . . .
H13D H 0.7229 1.0695 -0.1048 0.053 Uiso 1 1 calc R . .
C136 C 0.7164(3) 1.0790(3) -0.0009(3) 0.0362(12) Uani 1 1 d . . .
H13E H 0.7083 1.0220 0.0045 0.043 Uiso 1 1 calc R . .
P2 P 0.64289(6) 0.81700(8) 0.14070(6) 0.0271(3) Uani 1 1 d . . .
C211 C 0.5634(2) 0.7884(3) 0.1537(3) 0.0293(11) Uani 1 1 d . . .
C212 C 0.5092(3) 0.8166(3) 0.1000(3) 0.0372(12) Uani 1 1 d . . .
H21A H 0.5153 0.8501 0.0613 0.045 Uiso 1 1 calc R . .
C213 C 0.4464(3) 0.7959(4) 0.1033(3) 0.0402(13) Uani 1 1 d . . .
H21B H 0.4099 0.8154 0.0669 0.048 Uiso 1 1 calc R . .
C214 C 0.4369(3) 0.7474(4) 0.1589(3) 0.0413(13) Uani 1 1 d . . .
H21C H 0.3940 0.7334 0.1610 0.050 Uiso 1 1 calc R . .
C215 C 0.4903(3) 0.7190(3) 0.2118(3) 0.0388(13) Uani 1 1 d . . .
H21D H 0.4839 0.6855 0.2503 0.047 Uiso 1 1 calc R . .
C216 C 0.5530(3) 0.7394(3) 0.2089(3) 0.0325(11) Uani 1 1 d . . .
H21E H 0.5891 0.7193 0.2454 0.039 Uiso 1 1 calc R . .
C221 C 0.6351(2) 0.7679(3) 0.0516(3) 0.0304(11) Uani 1 1 d . . .
C222 C 0.6116(3) 0.6863(3) 0.0421(3) 0.0348(12) Uani 1 1 d . . .
H22B H 0.5993 0.6591 0.0808 0.042 Uiso 1 1 calc R . .
C223 C 0.6064(3) 0.6457(3) -0.0226(3) 0.0384(12) Uani 1 1 d . . .
H22C H 0.5915 0.5903 -0.0280 0.046 Uiso 1 1 calc R . .
C224 C 0.6229(3) 0.6853(4) -0.0803(3) 0.0395(13) Uani 1 1 d . . .
H22D H 0.6196 0.6569 -0.1248 0.047 Uiso 1 1 calc R . .
C225 C 0.6438(3) 0.7654(4) -0.0726(3) 0.0377(12) Uani 1 1 d . . .
H22E H 0.6534 0.7933 -0.1126 0.045 Uiso 1 1 calc R . .
C226 C 0.6513(2) 0.8063(3) -0.0063(3) 0.0309(11) Uani 1 1 d . . .
H22F H 0.6676 0.8611 -0.0010 0.037 Uiso 1 1 calc R . .
C231 C 0.7023(2) 0.7489(3) 0.2001(3) 0.0315(11) Uani 1 1 d . . .
C232 C 0.7128(3) 0.7534(4) 0.2758(3) 0.0372(12) Uani 1 1 d . . .
H23B H 0.6878 0.7905 0.2962 0.045 Uiso 1 1 calc R . .
C233 C 0.7595(3) 0.7042(4) 0.3215(3) 0.0465(15) Uani 1 1 d . . .
H23C H 0.7661 0.7074 0.3728 0.056 Uiso 1 1 calc R . .
C234 C 0.7967(3) 0.6503(4) 0.2921(4) 0.0523(17) Uani 1 1 d . . .
H23D H 0.8276 0.6154 0.3234 0.063 Uiso 1 1 calc R . .
C235 C 0.7892(3) 0.6468(4) 0.2184(4) 0.0473(14) Uani 1 1 d . . .
H23E H 0.8158 0.6111 0.1989 0.057 Uiso 1 1 calc R . .
C236 C 0.7421(3) 0.6961(3) 0.1718(3) 0.0401(13) Uani 1 1 d . . .
H23F H 0.7372 0.6938 0.1207 0.048 Uiso 1 1 calc R . .
Cl1 Cl 0.93389(13) 0.54634(19) 0.1773(2) 0.0827(10) Uani 0.65 1 d P A 1
Cl1A Cl 0.9645(5) 0.5930(7) 0.3222(7) 0.044(2) Uani 0.18 1 d P B 2
Cl1B Cl 0.9722(8) 0.6279(7) 0.3414(9) 0.057(4) Uani 0.17 1 d P C 3
O1S O 0.9637(6) 0.0512(10) 0.0325(10) 0.052(5) Uani 0.25 1 d PD D 1
H1S H 0.9877 0.0094 0.0429 0.078 Uiso 0.25 1 calc PR D 1
C1S C 0.8971(7) 0.0272(12) 0.0206(10) 0.028(4) Uani 0.25 1 d PD D 1
H1SA H 0.8895 0.0141 0.0687 0.033 Uiso 0.25 1 calc PR D 1
H1SB H 0.8698 0.0757 0.0012 0.033 Uiso 0.25 1 calc PR D 1
C2S C 0.8740(9) -0.0397(13) -0.0260(10) 0.035(5) Uani 0.25 1 d PD D 1
H2SA H 0.8293 -0.0527 -0.0249 0.052 Uiso 0.25 1 calc PR D 1
H2SB H 0.9019 -0.0878 -0.0098 0.052 Uiso 0.25 1 calc PR D 1
H2SC H 0.8749 -0.0252 -0.0758 0.052 Uiso 0.25 1 calc PR D 1
O2S O 0.9378(7) 0.3879(10) 0.1039(9) 0.040(4) Uiso 0.25 1 d PD E 2
H2S H 0.9382 0.3791 0.1476 0.060 Uiso 0.25 1 calc PR E 2
C3S C 0.8901(10) 0.3344(13) 0.0567(13) 0.050(6) Uiso 0.25 1 d PD E 2
H3SA H 0.8563 0.3214 0.0823 0.060 Uiso 0.25 1 calc PR E 2
H3SB H 0.8687 0.3663 0.0126 0.060 Uiso 0.25 1 calc PR E 2
C4S C 0.9117(9) 0.2601(11) 0.0340(10) 0.027(4) Uiso 0.25 1 d PD E 2
H4SA H 0.8940 0.2540 -0.0187 0.041 Uiso 0.25 1 calc PR E 2
H4SB H 0.8967 0.2141 0.0591 0.041 Uiso 0.25 1 calc PR E 2
H4SC H 0.9594 0.2600 0.0459 0.041 Uiso 0.25 1 calc PR E 2
O3S O 0.9181(7) 0.3856(10) 0.2652(9) 0.048(4) Uiso 0.25 1 d PD F 3
H3S H 0.9282 0.4077 0.3066 0.072 Uiso 0.25 1 calc PR F 3
C5S C 0.8490(8) 0.3625(14) 0.2464(12) 0.039(5) Uiso 0.25 1 d PD F 3
H5SA H 0.8315 0.3658 0.1929 0.046 Uiso 0.25 1 calc PR F 3
H5SB H 0.8453 0.3045 0.2610 0.046 Uiso 0.25 1 calc PR F 3
C6S C 0.8124(9) 0.4101(12) 0.2782(10) 0.028(4) Uiso 0.25 1 d PD F 3
H6SA H 0.7662 0.3991 0.2559 0.042 Uiso 0.25 1 calc PR F 3
H6SB H 0.8217 0.4683 0.2714 0.042 Uiso 0.25 1 calc PR F 3
H6SC H 0.8225 0.3975 0.3304 0.042 Uiso 0.25 1 calc PR F 3
O4S O 0.9369(7) 0.6989(10) 0.0509(9) 0.047(4) Uiso 0.25 1 d PD G 4
H4S H 0.9659 0.7343 0.0673 0.071 Uiso 0.25 1 calc PR G 4
C7S C 0.8733(9) 0.7410(14) 0.0215(15) 0.055(7) Uiso 0.25 1 d PD G 4
H7SA H 0.8657 0.7814 0.0575 0.067 Uiso 0.25 1 calc PR G 4
H7SB H 0.8737 0.7710 -0.0237 0.067 Uiso 0.25 1 calc PR G 4
C8S C 0.8240(10) 0.6829(14) 0.0070(12) 0.041(5) Uiso 0.25 1 d PD G 4
H8SA H 0.7853 0.7062 -0.0269 0.062 Uiso 0.25 1 calc PR G 4
H8SB H 0.8135 0.6674 0.0525 0.062 Uiso 0.25 1 calc PR G 4
H8SC H 0.8383 0.6340 -0.0148 0.062 Uiso 0.25 1 calc PR G 4
O5S O 0.9306(9) 0.3601(13) 0.1266(9) 0.056(5) Uiso 0.25 1 d PD H 5
H5S H 0.9613 0.3266 0.1295 0.084 Uiso 0.25 1 calc PR H 5
C9S C 0.9165(9) 0.3678(14) 0.1996(10) 0.034(5) Uiso 0.25 1 d PD H 5
H9SA H 0.9478 0.3303 0.2319 0.041 Uiso 0.25 1 calc PR H 5
H9SB H 0.9304 0.4244 0.2163 0.041 Uiso 0.25 1 calc PR H 5
C10S C 0.8569(10) 0.3558(17) 0.2186(14) 0.044(6) Uiso 0.25 1 d PD H 5
H10A H 0.8560 0.3908 0.2604 0.067 Uiso 0.25 1 calc PR H 5
H10B H 0.8530 0.2979 0.2314 0.067 Uiso 0.25 1 calc PR H 5
H10C H 0.8205 0.3706 0.1771 0.067 Uiso 0.25 1 calc PR H 5

loop_
_atom_site_aniso_label
_atom_site_aniso_U_11
_atom_site_aniso_U_22
_atom_site_aniso_U_33
_atom_site_aniso_U_23
_atom_site_aniso_U_13
_atom_site_aniso_U_12
Ru1 0.0342(2) 0.0216(2) 0.02077(19) 0.00013(15) 0.00764(15) 0.00277(17)
O1 0.041(2) 0.038(2) 0.0261(18) 0.0012(15) 0.0025(16) 0.0062(16)
S1 0.0363(7) 0.0334(7) 0.0321(6) -0.0003(5) 0.0100(5) 0.0049(6)
S2 0.0448(7) 0.0315(7) 0.0276(6) -0.0003(5) 0.0043(5) 0.0052(6)
N1 0.043(3) 0.063(4) 0.045(3) 0.000(3) 0.002(2) 0.012(3)
N2 0.066(4) 0.053(4) 0.075(4) 0.011(3) 0.002(3) 0.015(3)
C1 0.043(3) 0.018(2) 0.028(2) -0.0022(19) 0.015(2) 0.001(2)
C2 0.039(3) 0.028(3) 0.040(3) 0.001(2) 0.005(2) 0.001(2)
C3 0.054(4) 0.068(5) 0.048(4) -0.008(3) -0.015(3) 0.011(3)
C4 0.072(5) 0.078(6) 0.049(4) 0.002(4) -0.001(3) 0.010(4)
C5 0.036(3) 0.060(4) 0.065(4) 0.009(3) 0.013(3) 0.003(3)
C6 0.050(4) 0.062(5) 0.064(4) -0.002(4) 0.014(3) 0.006(3)
C11 0.045(3) 0.028(3) 0.028(2) -0.001(2) 0.016(2) 0.004(2)
C12 0.040(3) 0.023(3) 0.025(2) 0.0003(19) 0.013(2) 0.004(2)
C13 0.040(3) 0.026(3) 0.028(2) -0.001(2) 0.016(2) -0.003(2)
C14 0.041(3) 0.034(3) 0.030(3) -0.004(2) 0.013(2) -0.006(2)
C15 0.059(3) 0.029(3) 0.028(2) 0.000(2) 0.014(2) -0.013(3)
C16 0.072(4) 0.033(3) 0.038(3) -0.007(2) 0.024(3) -0.013(3)
C17 0.104(6) 0.047(4) 0.038(3) -0.011(3) 0.033(4) -0.022(4)
C18 0.109(6) 0.062(5) 0.027(3) -0.008(3) 0.015(4) -0.029(4)
C19 0.082(5) 0.070(5) 0.039(3) 0.006(3) -0.006(3) -0.019(4)
C20 0.058(4) 0.063(4) 0.034(3) -0.002(3) 0.006(3) -0.015(3)
C21 0.040(3) 0.025(3) 0.038(3) -0.003(2) 0.015(2) 0.000(2)
C22 0.045(3) 0.037(3) 0.038(3) -0.004(2) 0.013(2) 0.001(3)
C23 0.044(3) 0.035(3) 0.046(3) -0.003(3) 0.016(3) 0.003(3)
C24 0.048(3) 0.027(3) 0.058(3) -0.005(3) 0.031(3) 0.001(3)
C25 0.062(4) 0.028(3) 0.042(3) 0.000(2) 0.028(3) -0.003(3)
C26 0.048(3) 0.025(3) 0.033(3) 0.004(2) 0.017(2) 0.001(2)
P1 0.0368(7) 0.0233(7) 0.0257(6) -0.0009(5) 0.0091(5) 0.0008(5)
C111 0.042(3) 0.024(3) 0.027(2) 0.000(2) 0.012(2) 0.004(2)
C112 0.046(3) 0.025(3) 0.032(3) -0.007(2) 0.010(2) 0.003(2)
C113 0.043(3) 0.032(3) 0.043(3) -0.002(2) 0.010(2) 0.004(2)
C114 0.049(3) 0.026(3) 0.043(3) 0.002(2) 0.019(3) 0.008(2)
C115 0.061(4) 0.022(3) 0.035(3) -0.003(2) 0.019(3) 0.002(2)
C116 0.049(3) 0.027(3) 0.030(3) -0.003(2) 0.012(2) 0.000(2)
C121 0.037(3) 0.026(3) 0.037(3) 0.000(2) 0.005(2) -0.004(2)
C122 0.050(3) 0.030(3) 0.040(3) 0.000(2) 0.011(3) -0.001(2)
C123 0.063(4) 0.046(4) 0.038(3) -0.005(3) -0.002(3) -0.003(3)
C124 0.044(4) 0.070(5) 0.061(4) -0.004(4) -0.007(3) -0.003(3)
C125 0.040(3) 0.066(5) 0.071(5) -0.008(4) 0.004(3) -0.007(3)
C126 0.045(3) 0.045(4) 0.052(3) -0.007(3) 0.014(3) -0.004(3)
C131 0.040(3) 0.026(3) 0.034(3) 0.003(2) 0.014(2) 0.003(2)
C132 0.068(4) 0.028(3) 0.046(3) 0.003(2) 0.028(3) -0.002(3)
C133 0.076(4) 0.031(3) 0.058(4) 0.008(3) 0.033(3) 0.003(3)
C134 0.065(4) 0.046(4) 0.042(3) 0.014(3) 0.026(3) 0.010(3)
C135 0.058(4) 0.047(4) 0.030(3) 0.001(3) 0.017(3) 0.000(3)
C136 0.045(3) 0.029(3) 0.037(3) 0.004(2) 0.014(2) 0.000(2)
P2 0.0363(7) 0.0233(7) 0.0227(6) 0.0014(5) 0.0094(5) 0.0028(5)
C211 0.040(3) 0.020(3) 0.028(2) -0.003(2) 0.010(2) 0.001(2)
C212 0.046(3) 0.032(3) 0.035(3) 0.004(2) 0.012(2) 0.002(2)
C213 0.039(3) 0.040(3) 0.042(3) 0.000(3) 0.011(2) 0.002(2)
C214 0.044(3) 0.039(3) 0.046(3) -0.007(3) 0.019(3) -0.006(3)
C215 0.052(3) 0.034(3) 0.037(3) 0.001(2) 0.023(3) 0.001(3)
C216 0.045(3) 0.025(3) 0.029(2) 0.000(2) 0.014(2) 0.005(2)
C221 0.036(3) 0.027(3) 0.029(2) -0.001(2) 0.011(2) 0.001(2)
C222 0.046(3) 0.024(3) 0.037(3) 0.001(2) 0.016(2) 0.003(2)
C223 0.049(3) 0.023(3) 0.045(3) -0.008(2) 0.015(3) -0.001(2)
C224 0.047(3) 0.037(3) 0.036(3) -0.012(2) 0.014(2) 0.003(3)
C225 0.047(3) 0.038(3) 0.032(3) -0.002(2) 0.018(2) 0.005(3)
C226 0.037(3) 0.029(3) 0.028(2) -0.005(2) 0.012(2) 0.000(2)
C231 0.036(3) 0.026(3) 0.031(3) 0.009(2) 0.008(2) 0.003(2)
C232 0.039(3) 0.036(3) 0.037(3) 0.006(2) 0.011(2) 0.001(2)
C233 0.042(3) 0.060(4) 0.035(3) 0.024(3) 0.006(2) 0.000(3)
C234 0.040(3) 0.051(4) 0.064(4) 0.028(3) 0.010(3) 0.010(3)
C235 0.043(3) 0.041(4) 0.059(4) 0.008(3) 0.014(3) 0.010(3)
C236 0.043(3) 0.033(3) 0.046(3) 0.008(3) 0.015(3) 0.007(2)
Cl1 0.0445(14) 0.0556(18) 0.148(3) -0.0185(19) 0.0256(17) 0.0055(13)
Cl1A 0.029(4) 0.043(7) 0.063(7) 0.022(5) 0.016(4) 0.005(5)
Cl1B 0.073(8) 0.018(6) 0.088(10) 0.002(5) 0.036(7) 0.000(5)
O1S 0.026(7) 0.048(10) 0.073(11) -0.035(9) -0.004(7) 0.005(7)
C1S 0.011(8) 0.047(13) 0.025(9) -0.015(9) 0.004(7) -0.002(8)
C2S 0.032(10) 0.050(14) 0.030(10) -0.014(10) 0.021(8) -0.012(10)

loop_
_atom_type_symbol
_atom_type_description
_atom_type_scat_dispersion_real
_atom_type_scat_dispersion_imag
_atom_type_scat_source
C C 0.0033 0.0016 'International Tables Vol C Tables 4.2.6.8 and 6.1.1.4'
H H 0.0000 0.0000 'International Tables Vol C Tables 4.2.6.8 and 6.1.1.4'
N N 0.0061 0.0033 'International Tables Vol C Tables 4.2.6.8 and 6.1.1.4'
O O 0.0106 0.0060 'International Tables Vol C Tables 4.2.6.8 and 6.1.1.4'
P P 0.1023 0.0942 'International Tables Vol C Tables 4.2.6.8 and 6.1.1.4'
S S 0.1246 0.1234 'International Tables Vol C Tables 4.2.6.8 and 6.1.1.4'
Ru Ru -1.2594 0.8363 'International Tables Vol C Tables 4.2.6.8 and 6.1.1.4'
Cl Cl 0.1484 0.1585 'International Tables Vol C Tables 4.2.6.8 and 6.1.1.4'

loop_
_geom_angle_atom_site_label_1
_geom_angle_atom_site_label_2
_geom_angle_atom_site_label_3
_geom_angle
C1 Ru1 C12 91.3(2)
C1 Ru1 P1 89.30(15)
C12 Ru1 P1 92.65(14)
C1 Ru1 P2 88.22(15)
C12 Ru1 P2 93.16(14)
P1 Ru1 P2 173.73(4)
C1 Ru1 S2 176.53(15)
C12 Ru1 S2 92.11(14)
P1 Ru1 S2 89.71(5)
P2 Ru1 S2 92.43(5)
C1 Ru1 S1 106.32(15)
C12 Ru1 S1 162.40(14)
P1 Ru1 S1 88.50(5)
P2 Ru1 S1 86.67(5)
S2 Ru1 S1 70.33(4)
C2 S1 Ru1 86.67(19)
C2 S2 Ru1 88.27(19)
C2 N1 C5 123.5(5)
C2 N1 C3 122.3(5)
C5 N1 C3 113.6(5)
C6 N2 C4 113.6(5)
C6 N2 H2A 108.8
C4 N2 H2A 108.8
C6 N2 H2B 108.8
C4 N2 H2B 108.8
H2A N2 H2B 107.7
O1 C1 Ru1 178.0(4)
N1 C2 S2 122.3(4)
N1 C2 S1 123.0(4)
S2 C2 S1 114.6(3)
N1 C3 C4 109.4(6)
N1 C3 H3A 109.8
C4 C3 H3A 109.8
N1 C3 H3B 109.8
C4 C3 H3B 109.8
H3A C3 H3B 108.2
C3 C4 N2 110.5(7)
C3 C4 H4A 109.6
N2 C4 H4A 109.6
C3 C4 H4B 109.6
N2 C4 H4B 109.6
H4A C4 H4B 108.1
N1 C5 C6 108.9(5)
N1 C5 H5A 109.9
C6 C5 H5A 109.9
N1 C5 H5B 109.9
C6 C5 H5B 109.9
H5A C5 H5B 108.3
N2 C6 C5 109.5(6)
N2 C6 H6A 109.8
C5 C6 H6A 109.8
N2 C6 H6B 109.8
C5 C6 H6B 109.8
H6A C6 H6B 108.2
C12 C11 C21 130.7(5)
C12 C11 H11A 114.7
C21 C11 H11A 114.7
C11 C12 C13 119.3(4)
C11 C12 Ru1 127.6(4)
C13 C12 Ru1 113.1(3)
C14 C13 C12 177.6(5)
C13 C14 C15 169.9(6)
C16 C15 C20 119.6(5)
C16 C15 C14 119.6(5)
C20 C15 C14 120.7(5)
C15 C16 C17 119.8(7)
C15 C16 H16A 120.1
C17 C16 H16A 120.1
C18 C17 C16 121.1(7)
C18 C17 H17A 119.5
C16 C17 H17A 119.5
C17 C18 C19 120.0(6)
C17 C18 H18A 120.0
C19 C18 H18A 120.0
C18 C19 C20 120.5(7)
C18 C19 H19A 119.8
C20 C19 H19A 119.8
C15 C20 C19 119.0(7)
C15 C20 H20A 120.5
C19 C20 H20A 120.5
C26 C21 C22 116.3(5)
C26 C21 C11 125.9(5)
C22 C21 C11 117.8(5)
C23 C22 C21 121.8(5)
C23 C22 H22A 119.1
C21 C22 H22A 119.1
C24 C23 C22 120.5(5)
C24 C23 H23A 119.8
C22 C23 H23A 119.8
C25 C24 C23 118.6(5)
C25 C24 H24A 120.7
C23 C24 H24A 120.7
C24 C25 C26 121.2(5)
C24 C25 H25A 119.4
C26 C25 H25A 119.4
C25 C26 C21 121.6(5)
C25 C26 H26A 119.2
C21 C26 H26A 119.2
C121 P1 C111 104.7(2)
C121 P1 C131 103.4(2)
C111 P1 C131 98.3(2)
C121 P1 Ru1 114.25(18)
C111 P1 Ru1 118.18(17)
C131 P1 Ru1 115.82(17)
C116 C111 C112 119.3(5)
C116 C111 P1 124.2(4)
C112 C111 P1 116.3(4)
C113 C112 C111 120.0(5)
C113 C112 H11B 120.0
C111 C112 H11B 120.0
C114 C113 C112 120.0(5)
C114 C113 H11C 120.0
C112 C113 H11C 120.0
C115 C114 C113 120.8(5)
C115 C114 H11D 119.6
C113 C114 H11D 119.6
C114 C115 C116 119.6(5)
C114 C115 H11E 120.2
C116 C115 H11E 120.2
C111 C116 C115 120.3(5)
C111 C116 H11F 119.9
C115 C116 H11F 119.9
C122 C121 C126 118.2(5)
C122 C121 P1 120.8(4)
C126 C121 P1 120.5(4)
C123 C122 C121 121.0(6)
C123 C122 H12A 119.5
C121 C122 H12A 119.5
C122 C123 C124 120.1(6)
C122 C123 H12B 120.0
C124 C123 H12B 120.0
C125 C124 C123 120.1(6)
C125 C124 H12C 119.9
C123 C124 H12C 119.9
C124 C125 C126 120.5(6)
C124 C125 H12D 119.8
C126 C125 H12D 119.8
C125 C126 C121 120.0(6)
C125 C126 H12E 120.0
C121 C126 H12E 120.0
C136 C131 C132 117.7(5)
C136 C131 P1 123.0(4)
C132 C131 P1 119.2(4)
C133 C132 C131 120.5(6)
C133 C132 H13A 119.7
C131 C132 H13A 119.7
C134 C133 C132 120.5(6)
C134 C133 H13B 119.7
C132 C133 H13B 119.7
C133 C134 C135 119.5(5)
C133 C134 H13C 120.2
C135 C134 H13C 120.2
C136 C135 C134 120.2(6)
C136 C135 H13D 119.9
C134 C135 H13D 119.9
C135 C136 C131 121.5(5)
C135 C136 H13E 119.2
C131 C136 H13E 119.2
C211 P2 C231 106.2(2)
C211 P2 C221 98.5(2)
C231 P2 C221 100.9(2)
C211 P2 Ru1 117.52(16)
C231 P2 Ru1 115.54(18)
C221 P2 Ru1 115.68(17)
C216 C211 C212 118.4(5)
C216 C211 P2 125.8(4)
C212 C211 P2 115.7(4)
C213 C212 C211 120.3(5)
C213 C212 H21A 119.8
C211 C212 H21A 119.8
C214 C213 C212 120.4(5)
C214 C213 H21B 119.8
C212 C213 H21B 119.8
C213 C214 C215 119.6(5)
C213 C214 H21C 120.2
C215 C214 H21C 120.2
C214 C215 C216 120.4(5)
C214 C215 H21D 119.8
C216 C215 H21D 119.8
C211 C216 C215 120.9(5)
C211 C216 H21E 119.6
C215 C216 H21E 119.6
C226 C221 C222 118.2(5)
C226 C221 P2 123.8(4)
C222 C221 P2 118.0(4)
C223 C222 C221 120.5(5)
C223 C222 H22B 119.7
C221 C222 H22B 119.7
C222 C223 C224 120.4(5)
C222 C223 H22C 119.8
C224 C223 H22C 119.8
C225 C224 C223 119.7(5)
C225 C224 H22D 120.1
C223 C224 H22D 120.1
C224 C225 C226 120.3(5)
C224 C225 H22E 119.8
C226 C225 H22E 119.8
C221 C226 C225 120.7(5)
C221 C226 H22F 119.6
C225 C226 H22F 119.6
C232 C231 C236 118.2(5)
C232 C231 P2 120.2(4)
C236 C231 P2 121.4(4)
C233 C232 C231 120.7(5)
C233 C232 H23B 119.7
C231 C232 H23B 119.7
C234 C233 C232 120.0(5)
C234 C233 H23C 120.0
C232 C233 H23C 120.0
C235 C234 C233 120.6(5)
C235 C234 H23D 119.7
C233 C234 H23D 119.7
C234 C235 C236 119.9(6)
C234 C235 H23E 120.1
C236 C235 H23E 120.1
C235 C236 C231 120.5(5)
C235 C236 H23F 119.7
C231 C236 H23F 119.7
C1S O1S H1S 109.5
C2S C1S O1S 118.6(15)
C2S C1S H1SA 107.7
O1S C1S H1SA 107.7
C2S C1S H1SB 107.7
O1S C1S H1SB 107.7
H1SA C1S H1SB 107.1
C1S C2S H2SA 109.5
C1S C2S H2SB 109.5
H2SA C2S H2SB 109.5
C1S C2S H2SC 109.5
H2SA C2S H2SC 109.5
H2SB C2S H2SC 109.5
C3S O2S H2S 109.5
C4S C3S O2S 118.2(18)
C4S C3S H3SA 107.8
O2S C3S H3SA 107.8
C4S C3S H3SB 107.8
O2S C3S H3SB 107.8
H3SA C3S H3SB 107.1
C3S C4S H4SA 109.5
C3S C4S H4SB 109.5
H4SA C4S H4SB 109.5
C3S C4S H4SC 109.5
H4SA C4S H4SC 109.5
H4SB C4S H4SC 109.5
C5S O3S H3S 109.5
C6S C5S O3S 113.8(17)
C6S C5S H5SA 108.8
O3S C5S H5SA 108.8
C6S C5S H5SB 108.8
O3S C5S H5SB 108.8
H5SA C5S H5SB 107.7
C5S C6S H6SA 109.5
C5S C6S H6SB 109.5
H6SA C6S H6SB 109.5
C5S C6S H6SC 109.5
H6SA C6S H6SC 109.5
H6SB C6S H6SC 109.5
C7S O4S H4S 109.5
C8S C7S O4S 109.3(19)
C8S C7S H7SA 109.8
O4S C7S H7SA 109.8
C8S C7S H7SB 109.8
O4S C7S H7SB 109.8
H7SA C7S H7SB 108.3
C7S C8S H8SA 109.5
C7S C8S H8SB 109.5
H8SA C8S H8SB 109.5
C7S C8S H8SC 109.5
H8SA C8S H8SC 109.5
H8SB C8S H8SC 109.5
C9S O5S H5S 109.5
C10S C9S O5S 129.1(19)
C10S C9S H9SA 105.0
O5S C9S H9SA 105.0
C10S C9S H9SB 105.0
O5S C9S H9SB 105.0
H9SA C9S H9SB 105.9
C9S C10S H10A 109.5
C9S C10S H10B 109.5
H10A C10S H10B 109.5
C9S C10S H10C 109.5
H10A C10S H10C 109.5
H10B C10S H10C 109.5

loop_
_geom_bond_atom_site_label_1
_geom_bond_atom_site_label_2
_geom_bond_distance
Ru1 C1 1.831(5)
Ru1 C12 2.109(5)
Ru1 P1 2.3694(14)
Ru1 P2 2.3744(14)
Ru1 S2 2.4659(13)
Ru1 S1 2.5078(13)
O1 C1 1.166(6)
S1 C2 1.707(5)
S2 C2 1.697(6)
N1 C2 1.354(7)
N1 C5 1.453(8)
N1 C3 1.477(8)
N2 C6 1.495(9)
N2 C4 1.502(10)
N2 H2A 0.9200
N2 H2B 0.9200
C3 C4 1.487(10)
C3 H3A 0.9900
C3 H3B 0.9900
C4 H4A 0.9900
C4 H4B 0.9900
C5 C6 1.531(10)
C5 H5A 0.9900
C5 H5B 0.9900
C6 H6A 0.9900
C6 H6B 0.9900
C11 C12 1.351(7)
C11 C21 1.489(7)
C11 H11A 0.9500
C12 C13 1.416(7)
C13 C14 1.215(7)
C14 C15 1.441(7)
C15 C16 1.383(8)
C15 C20 1.395(9)
C16 C17 1.388(8)
C16 H16A 0.9500
C17 C18 1.352(11)
C17 H17A 0.9500
C18 C19 1.377(11)
C18 H18A 0.9500
C19 C20 1.398(9)
C19 H19A 0.9500
C20 H20A 0.9500
C21 C26 1.396(7)
C21 C22 1.405(7)
C22 C23 1.383(8)
C22 H22A 0.9500
C23 C24 1.382(8)
C23 H23A 0.9500
C24 C25 1.379(8)
C24 H24A 0.9500
C25 C26 1.379(8)
C25 H25A 0.9500
C26 H26A 0.9500
P1 C121 1.816(5)
P1 C111 1.836(5)
P1 C131 1.839(5)
C111 C116 1.390(7)
C111 C112 1.397(7)
C112 C113 1.390(7)
C112 H11B 0.9500
C113 C114 1.379(8)
C113 H11C 0.9500
C114 C115 1.374(8)
C114 H11D 0.9500
C115 C116 1.399(8)
C115 H11E 0.9500
C116 H11F 0.9500
C121 C122 1.404(8)
C121 C126 1.412(8)
C122 C123 1.377(8)
C122 H12A 0.9500
C123 C124 1.387(10)
C123 H12B 0.9500
C124 C125 1.382(10)
C124 H12C 0.9500
C125 C126 1.387(9)
C125 H12D 0.9500
C126 H12E 0.9500
C131 C136 1.392(7)
C131 C132 1.400(8)
C132 C133 1.396(8)
C132 H13A 0.9500
C133 C134 1.364(9)
C133 H13B 0.9500
C134 C135 1.394(9)
C134 H13C 0.9500
C135 C136 1.371(7)
C135 H13D 0.9500
C136 H13E 0.9500
P2 C211 1.829(5)
P2 C231 1.830(5)
P2 C221 1.838(5)
C211 C216 1.379(7)
C211 C212 1.403(7)
C212 C213 1.393(8)
C212 H21A 0.9500
C213 C214 1.371(8)
C213 H21B 0.9500
C214 C215 1.385(8)
C214 H21C 0.9500
C215 C216 1.388(8)
C215 H21D 0.9500
C216 H21E 0.9500
C221 C226 1.383(7)
C221 C222 1.411(7)
C222 C223 1.374(7)
C222 H22B 0.9500
C223 C224 1.390(8)
C223 H22C 0.9500
C224 C225 1.368(8)
C224 H22D 0.9500
C225 C226 1.395(7)
C225 H22E 0.9500
C226 H22F 0.9500
C231 C232 1.399(7)
C231 C236 1.405(8)
C232 C233 1.389(8)
C232 H23B 0.9500
C233 C234 1.388(9)
C233 H23C 0.9500
C234 C235 1.368(9)
C234 H23D 0.9500
C235 C236 1.402(8)
C235 H23E 0.9500
C236 H23F 0.9500
O1S C1S 1.429(16)
O1S H1S 0.8400
C1S C2S 1.406(17)
C1S H1SA 0.9900
C1S H1SB 0.9900
C2S H2SA 0.9800
C2S H2SB 0.9800
C2S H2SC 0.9800
O2S C3S 1.454(17)
O2S H2S 0.8400
C3S C4S 1.397(18)
C3S H3SA 0.9900
C3S H3SB 0.9900
C4S H4SA 0.9800
C4S H4SB 0.9800
C4S H4SC 0.9800
O3S C5S 1.467(17)
O3S H3S 0.8400
C5S C6S 1.345(18)
C5S H5SA 0.9900
C5S H5SB 0.9900
C6S H6SA 0.9800
C6S H6SB 0.9800
C6S H6SC 0.9800
O4S C7S 1.489(17)
O4S H4S 0.8400
C7S C8S 1.383(18)
C7S H7SA 0.9900
C7S H7SB 0.9900
C8S H8SA 0.9800
C8S H8SB 0.9800
C8S H8SC 0.9800
O5S C9S 1.497(17)
O5S H5S 0.8400
C9S C10S 1.416(18)
C9S H9SA 0.9900
C9S H9SB 0.9900
C10S H10A 0.9800
C10S H10B 0.9800
C10S H10C 0.9800

loop_
_geom_torsion_atom_site_label_1
_geom_torsion_atom_site_label_2
_geom_torsion_atom_site_label_3
_geom_torsion_atom_site_label_4
_geom_torsion
C1 Ru1 S1 C2 177.1(2)
C12 Ru1 S1 C2 -5.8(5)
P1 Ru1 S1 C2 88.28(19)
P2 Ru1 S1 C2 -95.72(19)
S2 Ru1 S1 C2 -1.94(19)
C12 Ru1 S2 C2 -179.2(2)
P1 Ru1 S2 C2 -86.56(19)
P2 Ru1 S2 C2 87.55(19)
S1 Ru1 S2 C2 1.95(19)
C5 N1 C2 S2 172.1(5)
C3 N1 C2 S2 2.0(9)
C5 N1 C2 S1 -9.4(9)
C3 N1 C2 S1 -179.5(5)
Ru1 S2 C2 N1 175.6(5)
Ru1 S2 C2 S1 -3.0(3)
Ru1 S1 C2 N1 -175.7(5)
Ru1 S1 C2 S2 2.9(3)
C2 N1 C3 C4 110.6(7)
C5 N1 C3 C4 -60.4(8)
N1 C3 C4 N2 54.3(8)
C6 N2 C4 C3 -53.9(8)
C2 N1 C5 C6 -110.6(7)
C3 N1 C5 C6 60.3(7)
C4 N2 C6 C5 53.5(8)
N1 C5 C6 N2 -54.9(7)
C21 C11 C12 C13 -3.8(9)
C21 C11 C12 Ru1 175.5(4)
C1 Ru1 C12 C11 14.6(5)
P1 Ru1 C12 C11 104.0(5)
P2 Ru1 C12 C11 -73.7(5)
S2 Ru1 C12 C11 -166.2(5)
S1 Ru1 C12 C11 -162.6(3)
C1 Ru1 C12 C13 -166.0(4)
P1 Ru1 C12 C13 -76.7(4)
P2 Ru1 C12 C13 105.7(4)
S2 Ru1 C12 C13 13.1(4)
S1 Ru1 C12 C13 16.7(7)
C20 C15 C16 C17 -2.2(9)
C14 C15 C16 C17 174.5(5)
C15 C16 C17 C18 1.3(10)
C16 C17 C18 C19 0.9(11)
C17 C18 C19 C20 -2.1(11)
C16 C15 C20 C19 1.1(9)
C14 C15 C20 C19 -175.7(6)
C18 C19 C20 C15 1.1(11)
C12 C11 C21 C26 -16.9(9)
C12 C11 C21 C22 163.9(6)
C26 C21 C22 C23 1.2(8)
C11 C21 C22 C23 -179.5(5)
C21 C22 C23 C24 -0.1(9)
C22 C23 C24 C25 -1.2(9)
C23 C24 C25 C26 1.4(8)
C24 C25 C26 C21 -0.3(8)
C22 C21 C26 C25 -0.9(8)
C11 C21 C26 C25 179.8(5)
C1 Ru1 P1 C121 -168.9(2)
C12 Ru1 P1 C121 99.9(2)
S2 Ru1 P1 C121 7.8(2)
S1 Ru1 P1 C121 -62.5(2)
C1 Ru1 P1 C111 67.3(2)
C12 Ru1 P1 C111 -23.9(2)
S2 Ru1 P1 C111 -116.01(18)
S1 Ru1 P1 C111 173.66(18)
C1 Ru1 P1 C131 -48.8(2)
C12 Ru1 P1 C131 -140.1(2)
S2 Ru1 P1 C131 127.84(19)
S1 Ru1 P1 C131 57.51(19)
C121 P1 C111 C116 8.8(5)
C131 P1 C111 C116 -97.4(5)
Ru1 P1 C111 C116 137.3(4)
C121 P1 C111 C112 -176.3(4)
C131 P1 C111 C112 77.4(4)
Ru1 P1 C111 C112 -47.8(4)
C116 C111 C112 C113 1.6(7)
P1 C111 C112 C113 -173.5(4)
C111 C112 C113 C114 -2.6(8)
C112 C113 C114 C115 1.8(8)
C113 C114 C115 C116 -0.1(8)
C112 C111 C116 C115 0.1(7)
P1 C111 C116 C115 174.8(4)
C114 C115 C116 C111 -0.8(8)
C111 P1 C121 C122 54.8(5)
C131 P1 C121 C122 157.2(4)
Ru1 P1 C121 C122 -76.0(5)
C111 P1 C121 C126 -133.9(5)
C131 P1 C121 C126 -31.4(5)
Ru1 P1 C121 C126 95.3(5)
C126 C121 C122 C123 1.1(8)
P1 C121 C122 C123 172.6(5)
C121 C122 C123 C124 -0.6(10)
C122 C123 C124 C125 -1.3(11)
C123 C124 C125 C126 2.6(12)
C124 C125 C126 C121 -2.1(11)
C122 C121 C126 C125 0.3(9)
P1 C121 C126 C125 -171.2(5)
C121 P1 C131 C136 122.1(5)
C111 P1 C131 C136 -130.6(5)
Ru1 P1 C131 C136 -3.7(5)
C121 P1 C131 C132 -60.8(5)
C111 P1 C131 C132 46.6(5)
Ru1 P1 C131 C132 173.5(4)
C136 C131 C132 C133 0.5(9)
P1 C131 C132 C133 -176.8(5)
C131 C132 C133 C134 -0.5(10)
C132 C133 C134 C135 0.7(10)
C133 C134 C135 C136 -0.8(10)
C134 C135 C136 C131 0.8(9)
C132 C131 C136 C135 -0.7(8)
P1 C131 C136 C135 176.5(4)
C1 Ru1 P2 C211 -71.4(2)
C12 Ru1 P2 C211 19.8(2)
S2 Ru1 P2 C211 112.03(18)
S1 Ru1 P2 C211 -177.84(18)
C1 Ru1 P2 C231 162.0(2)
C12 Ru1 P2 C231 -106.8(2)
S2 Ru1 P2 C231 -14.60(19)
S1 Ru1 P2 C231 55.53(18)
C1 Ru1 P2 C221 44.4(2)
C12 Ru1 P2 C221 135.6(2)
S2 Ru1 P2 C221 -132.14(18)
S1 Ru1 P2 C221 -62.02(18)
C231 P2 C211 C216 13.4(5)
C221 P2 C211 C216 117.5(5)
Ru1 P2 C211 C216 -117.6(4)
C231 P2 C211 C212 -163.5(4)
C221 P2 C211 C212 -59.5(4)
Ru1 P2 C211 C212 65.4(4)
C216 C211 C212 C213 0.5(8)
P2 C211 C212 C213 177.8(4)
C211 C212 C213 C214 -0.2(8)
C212 C213 C214 C215 -0.1(9)
C213 C214 C215 C216 0.0(8)
C212 C211 C216 C215 -0.6(7)
P2 C211 C216 C215 -177.5(4)
C214 C215 C216 C211 0.3(8)
C211 P2 C221 C226 133.6(5)
C231 P2 C221 C226 -118.0(5)
Ru1 P2 C221 C226 7.5(5)
C211 P2 C221 C222 -46.7(4)
C231 P2 C221 C222 61.7(4)
Ru1 P2 C221 C222 -172.9(3)
C226 C221 C222 C223 1.4(8)
P2 C221 C222 C223 -178.2(4)
C221 C222 C223 C224 -1.5(8)
C222 C223 C224 C225 -0.5(9)
C223 C224 C225 C226 2.6(8)
C222 C221 C226 C225 0.6(8)
P2 C221 C226 C225 -179.7(4)
C224 C225 C226 C221 -2.6(8)
C211 P2 C231 C232 -64.4(5)
C221 P2 C231 C232 -166.7(4)
Ru1 P2 C231 C232 67.7(5)
C211 P2 C231 C236 120.9(5)
C221 P2 C231 C236 18.6(5)
Ru1 P2 C231 C236 -106.9(4)
C236 C231 C232 C233 -2.7(8)
P2 C231 C232 C233 -177.6(4)
C231 C232 C233 C234 0.5(9)
C232 C233 C234 C235 2.0(10)
C233 C234 C235 C236 -2.1(10)
C234 C235 C236 C231 -0.3(9)
C232 C231 C236 C235 2.6(8)
P2 C231 C236 C235 177.4(4)
